data_7016171
loop_
_publ_author_name
'Oztopcu, Ozg\"ur'
'Mereiter, Kurt'
'Puchberger, Michael'
'Kirchner, Karl A.'

_publ_section_title
;
 Tri- and tetracoordinate copper(i) complexes bearing bidentate
 soft/hard SN and SeN ligands based on 2-aminopyridine.
;
_journal_issue 26
_journal_name_full 'Dalton transactions (Cambridge, England : 2003)'
_journal_page_first 7008
_journal_page_last 7021
_journal_paper_doi 10.1039/c1dt10377f
_journal_volume 40
_journal_year 2011
_chemical_formula_moiety 'C11 H19 Cu I N2 P Se'
_chemical_formula_sum 'C11 H19 Cu I N2 P Se'
_chemical_formula_weight 479.65
_chemical_name_common '1459 (CuI(SePN-iPr)) at 296K'
_chemical_name_systematic
;
?
;
_space_group_IT_number 14
_symmetry_cell_setting monoclinic
_symmetry_space_group_name_Hall '-P 2ybc'
_symmetry_space_group_name_H-M 'P 1 21/c 1'
_atom_sites_solution_hydrogens geom
_atom_sites_solution_primary direct
_atom_sites_solution_secondary difmap
_audit_creation_method SHELXL-97
_cell_angle_alpha 90.00
_cell_angle_beta 97.501(2)
_cell_angle_gamma 90.00
_cell_formula_units_Z 4
_cell_length_a 10.4116(6)
_cell_length_b 13.4179(7)
_cell_length_c 11.6623(6)
_cell_measurement_reflns_used 4602
_cell_measurement_temperature 296(2)
_cell_measurement_theta_max 25.76
_cell_measurement_theta_min 2.90
_cell_volume 1615.30(15)
_computing_cell_refinement 'Bruker SAINT'
_computing_data_collection 'Bruker APEX-2'
_computing_data_reduction 'Bruker SAINT, SADABS, XPREP'
_computing_molecular_graphics 'Bruker SHELXTL'
_computing_publication_material 'Bruker SHELXTL'
_computing_structure_refinement 'SHELXL-97 (Sheldrick, 2008)'
_computing_structure_solution 'SHELXS-97 (Sheldrick, 2008)'
_diffrn_ambient_temperature 296(2)
_diffrn_measured_fraction_theta_full 0.994
_diffrn_measured_fraction_theta_max 0.994
_diffrn_measurement_device_type 'Bruker Kappa APEX-II CCD'
_diffrn_measurement_method '\f and \w scans'
_diffrn_radiation_monochromator graphite
_diffrn_radiation_source 'fine-focus sealed tube'
_diffrn_radiation_type MoK\a
_diffrn_radiation_wavelength 0.71073
_diffrn_reflns_av_R_equivalents 0.0494
_diffrn_reflns_av_sigmaI/netI 0.0458
_diffrn_reflns_limit_h_max 12
_diffrn_reflns_limit_h_min -12
_diffrn_reflns_limit_k_max 16
_diffrn_reflns_limit_k_min -14
_diffrn_reflns_limit_l_max 14
_diffrn_reflns_limit_l_min -14
_diffrn_reflns_number 11943
_diffrn_reflns_theta_full 25.96
_diffrn_reflns_theta_max 25.96
_diffrn_reflns_theta_min 3.51
_diffrn_standards_decay_% 0
_exptl_absorpt_coefficient_mu 5.598
_exptl_absorpt_correction_T_max 1.00
_exptl_absorpt_correction_T_min 0.70
_exptl_absorpt_correction_type multi-scan
_exptl_absorpt_process_details 'program SADABS'
_exptl_crystal_colour colourless
_exptl_crystal_density_diffrn 1.972
_exptl_crystal_density_method 'not measured'
_exptl_crystal_description prism
_exptl_crystal_F_000 920
_exptl_crystal_size_max 0.40
_exptl_crystal_size_mid 0.06
_exptl_crystal_size_min 0.05
_refine_diff_density_max 1.393
_refine_diff_density_min -0.861
_refine_diff_density_rms 0.152
_refine_ls_extinction_method none
_refine_ls_goodness_of_fit_ref 1.025
_refine_ls_hydrogen_treatment constr
_refine_ls_matrix_type full
_refine_ls_number_parameters 158
_refine_ls_number_reflns 3142
_refine_ls_number_restraints 0
_refine_ls_restrained_S_all 1.025
_refine_ls_R_factor_all 0.0517
_refine_ls_R_factor_gt 0.0360
_refine_ls_shift/su_max 0.000
_refine_ls_shift/su_mean 0.000
_refine_ls_structure_factor_coef Fsqd
_refine_ls_weighting_details 'calc w=1/[\s^2^(Fo^2^)+(0.0628P)^2^+0.0000P] where P=(Fo^2^+2Fc^2^)/3'
_refine_ls_weighting_scheme calc
_refine_ls_wR_factor_gt 0.0939
_refine_ls_wR_factor_ref 0.1050
_reflns_number_gt 2459
_reflns_number_total 3142
_reflns_threshold_expression >2sigma(I)
_cod_data_source_file c1dt10377f.txt
_cod_data_source_block 6b-1459
_cod_depositor_comments
;
The following automatic conversions were performed:

'_symmetry_cell_setting' value 'Monoclinic' changed to 'monoclinic'
according to /home/saulius/struct/CIF-dictionaries/cif_core.dic
dictionary named 'cif_core.dic' version 2.4.1 from 2010-06-29.

Automatic conversion script
Id: cif_fix_values 1715 2011-07-08 13:25:40Z adriana 
;
_cod_original_sg_symbol_H-M P2(1)/c
_cod_database_code 7016171

loop_
_symmetry_equiv_pos_as_xyz
'x, y, z'
'-x, y+1/2, -z+1/2'
'-x, -y, -z'
'x, -y-1/2, z-1/2'

loop_
_atom_site_label
_atom_site_type_symbol
_atom_site_fract_x
_atom_site_fract_y
_atom_site_fract_z
_atom_site_U_iso_or_equiv
_atom_site_adp_type
_atom_site_occupancy
_atom_site_symmetry_multiplicity
_atom_site_calc_flag
_atom_site_refinement_flags
_atom_site_disorder_assembly
_atom_site_disorder_group
I1 I 0.27006(3) 0.00192(2) -0.01901(3) 0.04027(15) Uani 1 1 d . . .
Cu1 Cu 0.24052(6) 0.07471(4) 0.17263(5) 0.04070(19) Uani 1 1 d . . .
P1 P 0.15330(11) 0.15873(9) 0.40037(9) 0.0321(3) Uani 1 1 d . . .
Se1 Se 0.04857(5) 0.08563(4) 0.25341(4) 0.04318(17) Uani 1 1 d . . .
N1 N 0.3962(4) 0.1458(3) 0.2558(3) 0.0374(9) Uani 1 1 d . . .
N2 N 0.2742(4) 0.2360(3) 0.3772(3) 0.0349(9) Uani 1 1 d . . .
H2N H 0.2623 0.2967 0.3969 0.042 Uiso 1 1 calc R . .
C1 C 0.3896(4) 0.2205(3) 0.3325(4) 0.0330(10) Uani 1 1 d . . .
C2 C 0.4944(5) 0.2825(3) 0.3666(5) 0.0450(12) Uani 1 1 d . . .
H2 H 0.4877 0.3335 0.4195 0.054 Uiso 1 1 calc R . .
C3 C 0.6074(5) 0.2677(4) 0.3217(5) 0.0600(16) Uani 1 1 d . . .
H3 H 0.6776 0.3096 0.3428 0.072 Uiso 1 1 calc R . .
C4 C 0.6178(5) 0.1913(4) 0.2456(5) 0.0572(15) Uani 1 1 d . . .
H4 H 0.6951 0.1795 0.2159 0.069 Uiso 1 1 calc R . .
C5 C 0.5106(5) 0.1326(4) 0.2145(4) 0.0473(13) Uani 1 1 d . . .
H5 H 0.5171 0.0810 0.1622 0.057 Uiso 1 1 calc R . .
C6 C 0.2180(5) 0.0692(4) 0.5106(4) 0.0485(13) Uani 1 1 d . . .
H6 H 0.1442 0.0319 0.5328 0.058 Uiso 1 1 calc R . .
C7 C 0.3097(7) -0.0078(4) 0.4641(7) 0.0659(18) Uani 1 1 d . . .
H7A H 0.3865 0.0253 0.4466 0.099 Uiso 1 1 calc R . .
H7B H 0.2664 -0.0384 0.3952 0.099 Uiso 1 1 calc R . .
H7C H 0.3329 -0.0581 0.5217 0.099 Uiso 1 1 calc R . .
C8 C 0.2828(8) 0.1205(5) 0.6189(5) 0.086(2) Uani 1 1 d . . .
H8A H 0.3040 0.0720 0.6789 0.129 Uiso 1 1 calc R . .
H8B H 0.2249 0.1692 0.6439 0.129 Uiso 1 1 calc R . .
H8C H 0.3606 0.1529 0.6024 0.129 Uiso 1 1 calc R . .
C9 C 0.0475(5) 0.2448(3) 0.4638(4) 0.0409(12) Uani 1 1 d . . .
H9 H 0.1005 0.2818 0.5252 0.049 Uiso 1 1 calc R . .
C10 C -0.0570(6) 0.1898(5) 0.5183(5) 0.0634(16) Uani 1 1 d . . .
H10A H -0.1114 0.2371 0.5506 0.095 Uiso 1 1 calc R . .
H10B H -0.0173 0.1467 0.5784 0.095 Uiso 1 1 calc R . .
H10C H -0.1084 0.1508 0.4604 0.095 Uiso 1 1 calc R . .
C11 C -0.0121(5) 0.3200(4) 0.3737(5) 0.0570(14) Uani 1 1 d . . .
H11A H -0.0626 0.2853 0.3114 0.086 Uiso 1 1 calc R . .
H11B H 0.0557 0.3566 0.3442 0.086 Uiso 1 1 calc R . .
H11C H -0.0667 0.3652 0.4089 0.086 Uiso 1 1 calc R . .

loop_
_atom_site_aniso_label
_atom_site_aniso_U_11
_atom_site_aniso_U_22
_atom_site_aniso_U_33
_atom_site_aniso_U_23
_atom_site_aniso_U_13
_atom_site_aniso_U_12
I1 0.0509(2) 0.0320(2) 0.0402(2) -0.00427(11) 0.01455(16) 0.00134(14)
Cu1 0.0472(4) 0.0351(4) 0.0410(3) -0.0087(2) 0.0103(3) -0.0021(3)
P1 0.0349(7) 0.0274(6) 0.0345(6) -0.0045(5) 0.0071(5) -0.0028(5)
Se1 0.0389(3) 0.0482(3) 0.0428(3) -0.0154(2) 0.0065(2) -0.0079(2)
N1 0.033(2) 0.037(2) 0.043(2) -0.0075(17) 0.0082(17) -0.0002(18)
N2 0.035(2) 0.023(2) 0.049(2) -0.0099(16) 0.0147(18) -0.0029(17)
C1 0.034(3) 0.028(2) 0.038(2) -0.0004(18) 0.008(2) 0.001(2)
C2 0.039(3) 0.038(3) 0.058(3) -0.018(2) 0.008(2) -0.001(2)
C3 0.039(3) 0.063(4) 0.078(4) -0.029(3) 0.008(3) -0.009(3)
C4 0.034(3) 0.069(4) 0.071(4) -0.023(3) 0.016(3) -0.003(3)
C5 0.043(3) 0.046(3) 0.054(3) -0.019(2) 0.011(2) 0.004(3)
C6 0.055(3) 0.038(3) 0.051(3) 0.007(2) -0.001(3) -0.003(2)
C7 0.059(4) 0.052(4) 0.085(5) 0.024(3) 0.004(3) 0.013(3)
C8 0.123(6) 0.070(4) 0.055(4) 0.012(3) -0.029(4) -0.006(4)
C9 0.041(3) 0.033(3) 0.053(3) -0.013(2) 0.021(2) -0.006(2)
C10 0.057(4) 0.068(4) 0.073(4) -0.014(3) 0.038(3) -0.012(3)
C11 0.046(3) 0.042(3) 0.086(4) -0.007(3) 0.019(3) 0.005(3)

loop_
_atom_type_symbol
_atom_type_description
_atom_type_scat_dispersion_real
_atom_type_scat_dispersion_imag
_atom_type_scat_source
C C 0.0033 0.0016 'International Tables Vol C Tables 4.2.6.8 and 6.1.1.4'
H H 0.0000 0.0000 'International Tables Vol C Tables 4.2.6.8 and 6.1.1.4'
N N 0.0061 0.0033 'International Tables Vol C Tables 4.2.6.8 and 6.1.1.4'
P P 0.1023 0.0942 'International Tables Vol C Tables 4.2.6.8 and 6.1.1.4'
Cu Cu 0.3201 1.2651 'International Tables Vol C Tables 4.2.6.8 and 6.1.1.4'
Se Se -0.0929 2.2259 'International Tables Vol C Tables 4.2.6.8 and 6.1.1.4'
I I -0.4742 1.8119 'International Tables Vol C Tables 4.2.6.8 and 6.1.1.4'

loop_
_geom_angle_atom_site_label_1
_geom_angle_atom_site_label_2
_geom_angle_atom_site_label_3
_geom_angle
_geom_angle_site_symmetry_1
_geom_angle_site_symmetry_3
_geom_angle_publ_flag
N1 Cu1 Se1 117.07(11) . . ?
N1 Cu1 I1 115.52(11) . . ?
Se1 Cu1 I1 126.97(3) . . ?
N2 P1 C9 100.4(2) . . ?
N2 P1 C6 107.7(2) . . ?
C9 P1 C6 108.6(2) . . ?
N2 P1 Se1 117.87(14) . . ?
C9 P1 Se1 110.11(18) . . ?
C6 P1 Se1 111.38(17) . . ?
P1 Se1 Cu1 88.76(4) . . ?
C1 N1 C5 117.1(4) . . ?
C1 N1 Cu1 124.2(3) . . ?
C5 N1 Cu1 117.1(3) . . ?
C1 N2 P1 132.3(3) . . ?
C1 N2 H2N 113.9 . . ?
P1 N2 H2N 113.9 . . ?
N1 C1 N2 118.8(4) . . ?
N1 C1 C2 121.9(4) . . ?
N2 C1 C2 119.3(4) . . ?
C3 C2 C1 119.2(4) . . ?
C3 C2 H2 120.4 . . ?
C1 C2 H2 120.4 . . ?
C2 C3 C4 120.3(5) . . ?
C2 C3 H3 119.9 . . ?
C4 C3 H3 119.9 . . ?
C3 C4 C5 118.0(5) . . ?
C3 C4 H4 121.0 . . ?
C5 C4 H4 121.0 . . ?
N1 C5 C4 123.5(4) . . ?
N1 C5 H5 118.2 . . ?
C4 C5 H5 118.3 . . ?
C8 C6 C7 111.5(5) . . ?
C8 C6 P1 111.8(4) . . ?
C7 C6 P1 112.3(4) . . ?
C8 C6 H6 107.0 . . ?
C7 C6 H6 107.0 . . ?
P1 C6 H6 107.0 . . ?
C6 C7 H7A 109.5 . . ?
C6 C7 H7B 109.5 . . ?
H7A C7 H7B 109.5 . . ?
C6 C7 H7C 109.5 . . ?
H7A C7 H7C 109.5 . . ?
H7B C7 H7C 109.5 . . ?
C6 C8 H8A 109.5 . . ?
C6 C8 H8B 109.5 . . ?
H8A C8 H8B 109.5 . . ?
C6 C8 H8C 109.5 . . ?
H8A C8 H8C 109.5 . . ?
H8B C8 H8C 109.5 . . ?
C10 C9 C11 111.0(5) . . ?
C10 C9 P1 111.5(4) . . ?
C11 C9 P1 110.6(3) . . ?
C10 C9 H9 107.8 . . ?
C11 C9 H9 107.8 . . ?
P1 C9 H9 107.8 . . ?
C9 C10 H10A 109.5 . . ?
C9 C10 H10B 109.5 . . ?
H10A C10 H10B 109.5 . . ?
C9 C10 H10C 109.5 . . ?
H10A C10 H10C 109.5 . . ?
H10B C10 H10C 109.5 . . ?
C9 C11 H11A 109.5 . . ?
C9 C11 H11B 109.5 . . ?
H11A C11 H11B 109.5 . . ?
C9 C11 H11C 109.5 . . ?
H11A C11 H11C 109.5 . . ?
H11B C11 H11C 109.5 . . ?

loop_
_geom_bond_atom_site_label_1
_geom_bond_atom_site_label_2
_geom_bond_distance
_geom_bond_site_symmetry_2
_geom_bond_publ_flag
I1 Cu1 2.4946(6) . ?
Cu1 N1 2.017(4) . ?
Cu1 Se1 2.3226(8) . ?
P1 N2 1.680(4) . ?
P1 C9 1.818(5) . ?
P1 C6 1.824(5) . ?
P1 Se1 2.1449(12) . ?
N1 C1 1.351(5) . ?
N1 C5 1.354(6) . ?
N2 C1 1.387(6) . ?
N2 H2N 0.8600 . ?
C1 C2 1.389(6) . ?
C2 C3 1.363(7) . ?
C2 H2 0.9300 . ?
C3 C4 1.369(7) . ?
C3 H3 0.9300 . ?
C4 C5 1.376(7) . ?
C4 H4 0.9300 . ?
C5 H5 0.9300 . ?
C6 C8 1.517(8) . ?
C6 C7 1.552(8) . ?
C6 H6 0.9800 . ?
C7 H7A 0.9600 . ?
C7 H7B 0.9600 . ?
C7 H7C 0.9600 . ?
C8 H8A 0.9600 . ?
C8 H8B 0.9600 . ?
C8 H8C 0.9600 . ?
C9 C10 1.521(7) . ?
C9 C11 1.529(8) . ?
C9 H9 0.9800 . ?
C10 H10A 0.9600 . ?
C10 H10B 0.9600 . ?
C10 H10C 0.9600 . ?
C11 H11A 0.9600 . ?
C11 H11B 0.9600 . ?
C11 H11C 0.9600 . ?

loop_
_geom_hbond_atom_site_label_D
_geom_hbond_atom_site_label_H
_geom_hbond_atom_site_label_A
_geom_hbond_distance_DH
_geom_hbond_distance_HA
_geom_hbond_distance_DA
_geom_hbond_angle_DHA
_geom_hbond_site_symmetry_A
N2 H2N I1 0.86 2.87 3.721(3) 169.7 4_566

loop_
_geom_torsion_atom_site_label_1
_geom_torsion_atom_site_label_2
_geom_torsion_atom_site_label_3
_geom_torsion_atom_site_label_4
_geom_torsion
_geom_torsion_site_symmetry_1
_geom_torsion_site_symmetry_2
_geom_torsion_site_symmetry_3
_geom_torsion_site_symmetry_4
_geom_torsion_publ_flag
N2 P1 Se1 Cu1 35.59(16) . . . . ?
C9 P1 Se1 Cu1 149.83(17) . . . . ?
C6 P1 Se1 Cu1 -89.6(2) . . . . ?
N1 Cu1 Se1 P1 -7.00(13) . . . . ?
I1 Cu1 Se1 P1 -178.95(4) . . . . ?
Se1 Cu1 N1 C1 -20.1(4) . . . . ?
I1 Cu1 N1 C1 152.8(3) . . . . ?
Se1 Cu1 N1 C5 174.6(3) . . . . ?
I1 Cu1 N1 C5 -12.6(4) . . . . ?
C9 P1 N2 C1 178.7(4) . . . . ?
C6 P1 N2 C1 65.2(5) . . . . ?
Se1 P1 N2 C1 -61.8(5) . . . . ?
C5 N1 C1 N2 -179.6(4) . . . . ?
Cu1 N1 C1 N2 15.0(6) . . . . ?
C5 N1 C1 C2 0.9(7) . . . . ?
Cu1 N1 C1 C2 -164.5(4) . . . . ?
P1 N2 C1 N1 28.1(6) . . . . ?
P1 N2 C1 C2 -152.4(4) . . . . ?
N1 C1 C2 C3 0.0(8) . . . . ?
N2 C1 C2 C3 -179.4(5) . . . . ?
C1 C2 C3 C4 -1.3(9) . . . . ?
C2 C3 C4 C5 1.6(9) . . . . ?
C1 N1 C5 C4 -0.6(8) . . . . ?
Cu1 N1 C5 C4 165.8(4) . . . . ?
C3 C4 C5 N1 -0.6(9) . . . . ?
N2 P1 C6 C8 54.0(5) . . . . ?
C9 P1 C6 C8 -53.9(5) . . . . ?
Se1 P1 C6 C8 -175.3(4) . . . . ?
N2 P1 C6 C7 -72.2(4) . . . . ?
C9 P1 C6 C7 179.9(4) . . . . ?
Se1 P1 C6 C7 58.5(4) . . . . ?
N2 P1 C9 C10 -167.3(4) . . . . ?
C6 P1 C9 C10 -54.5(5) . . . . ?
Se1 P1 C9 C10 67.7(4) . . . . ?
N2 P1 C9 C11 68.6(4) . . . . ?
C6 P1 C9 C11 -178.6(4) . . . . ?
Se1 P1 C9 C11 -56.4(4) . . . . ?
